data_4318832
loop_
_publ_author_name
'Jiang-Gao Mao'
'Zhike Wang'
'Abraham Clearfield'

_publ_section_title
;
 New Lead Inorganic-Organic Hybrid Microporous and Layered Materials:
 Synthesis, Properties, and Crystal Structures
;
_journal_name_full 'Inorganic Chemistry'
_journal_page_first 6106
_journal_page_last 6111
_journal_paper_doi 10.1021/ic020396a
_journal_volume 41
_journal_year 2002
_chemical_formula_sum 'C3 H9 N O6 P2 Pb'
_chemical_formula_weight 424.24
_chemical_name_systematic
;
  ?
;
_space_group_IT_number 19
_symmetry_cell_setting orthorhombic
_symmetry_space_group_name_Hall 'P 2ac 2ab'
_symmetry_space_group_name_H-M 'P 21 21 21'
_atom_sites_solution_hydrogens geom
_atom_sites_solution_primary direct
_atom_sites_solution_secondary difmap
_audit_creation_method SHELXL-97
_cell_angle_alpha 90.00
_cell_angle_beta 90.00
_cell_angle_gamma 90.00
_cell_formula_units_Z 8
_cell_length_a 7.382(5)
_cell_length_b 7.440(6)
_cell_length_c 30.75(2)
_cell_measurement_temperature 110(2)
_cell_volume 1689(2)
_computing_structure_refinement 'SHELXL-97 (Sheldrick, 1997)'
_computing_structure_solution 'SHELXS-97 (Sheldrick, 1990)'
_diffrn_ambient_temperature 110(2)
_diffrn_measured_fraction_theta_full 0.961
_diffrn_measured_fraction_theta_max 0.961
_diffrn_measurement_device_type 'Bruker Smart CCD'
_diffrn_measurement_method 'narrow frame method, hemisohere, 20s/frame'
_diffrn_radiation_monochromator graphite
_diffrn_radiation_source 'fine-focus sealed tube'
_diffrn_radiation_type MoK\a
_diffrn_radiation_wavelength 0.71073
_diffrn_reflns_av_R_equivalents 0.0425
_diffrn_reflns_av_sigmaI/netI 0.0491
_diffrn_reflns_limit_h_max 8
_diffrn_reflns_limit_h_min -9
_diffrn_reflns_limit_k_max 9
_diffrn_reflns_limit_k_min -6
_diffrn_reflns_limit_l_max 37
_diffrn_reflns_limit_l_min -40
_diffrn_reflns_number 8553
_diffrn_reflns_theta_full 28.37
_diffrn_reflns_theta_max 28.37
_diffrn_reflns_theta_min 1.32
_diffrn_standards_decay_% <1.0%
_exptl_absorpt_coefficient_mu 20.361
_exptl_absorpt_correction_T_max 1.0
_exptl_absorpt_correction_T_min 0.604
_exptl_absorpt_correction_type SADABS
_exptl_crystal_colour colorless
_exptl_crystal_density_diffrn 3.338
_exptl_crystal_density_method 'not measured'
_exptl_crystal_description block
_exptl_crystal_F_000 1552
_exptl_crystal_size_max 0.30
_exptl_crystal_size_mid 0.16
_exptl_crystal_size_min 0.12
_refine_diff_density_max 1.041
_refine_diff_density_min -2.179
_refine_diff_density_rms 0.254
_refine_ls_abs_structure_details 'Flack H D (1983), Acta Cryst. A39, 876-881'
_refine_ls_abs_structure_Flack 0.030(8)
_refine_ls_extinction_method none
_refine_ls_goodness_of_fit_ref 1.049
_refine_ls_hydrogen_treatment mixed
_refine_ls_matrix_type full
_refine_ls_number_parameters 235
_refine_ls_number_reflns 3924
_refine_ls_number_restraints 0
_refine_ls_restrained_S_all 1.049
_refine_ls_R_factor_all 0.0328
_refine_ls_R_factor_gt 0.0298
_refine_ls_shift/su_max 0.000
_refine_ls_shift/su_mean 0.000
_refine_ls_structure_factor_coef Fsqd
_refine_ls_weighting_details 'calc w=1/[\s^2^(Fo^2^)+(0.0281P)^2^+0.0000P] where P=(Fo^2^+2Fc^2^)/3'
_refine_ls_weighting_scheme calc
_refine_ls_wR_factor_gt 0.0638
_refine_ls_wR_factor_ref 0.0646
_reflns_number_gt 3651
_reflns_number_total 3924
_reflns_threshold_expression >2sigma(I)
_cod_data_source_file ic020396a_2.cif
_cod_data_source_block sad
_cod_database_code 4318832

loop_
_symmetry_equiv_pos_as_xyz
'x, y, z'
'-x+1/2, -y, z+1/2'
'-x, y+1/2, -z+1/2'
'x+1/2, -y+1/2, -z'

loop_
_atom_site_label
_atom_site_type_symbol
_atom_site_fract_x
_atom_site_fract_y
_atom_site_fract_z
_atom_site_U_iso_or_equiv
_atom_site_adp_type
_atom_site_occupancy
_atom_site_symmetry_multiplicity
_atom_site_calc_flag
_atom_site_refinement_flags
_atom_site_disorder_assembly
_atom_site_disorder_group
Pb1 Pb 0.37612(4) -0.48729(4) 0.173892(10) 0.01418(8) Uani 1 1 d . . .
Pb2 Pb 0.40746(4) 0.12326(4) 0.076055(10) 0.01496(8) Uani 1 1 d . . .
P1 P 0.8918(3) -0.8151(3) 0.05792(6) 0.0119(4) Uani 1 1 d . . .
P2 P 0.4437(3) -0.3610(3) 0.06488(6) 0.0121(4) Uani 1 1 d . . .
P3 P 0.8674(3) 0.4658(3) 0.18724(6) 0.0115(4) Uani 1 1 d . . .
P4 P 0.4395(3) 0.0067(3) 0.18735(7) 0.0135(4) Uani 1 1 d . . .
N1 N 0.8106(9) -0.4520(9) 0.0725(2) 0.0108(14) Uani 1 1 d . . .
H11B H 0.7683 -0.4898 0.0988 0.013 Uiso 1 1 calc R . .
N2 N 0.8046(9) 0.1010(10) 0.1769(2) 0.0131(14) Uani 1 1 d . . .
H22A H 0.7702 0.1490 0.1510 0.016 Uiso 1 1 calc R . .
C1 C 0.9565(11) -0.5806(11) 0.0579(3) 0.0133(18) Uani 1 1 d . . .
H1A H 1.0608 -0.5660 0.0768 0.016 Uiso 1 1 calc R . .
H1B H 0.9937 -0.5477 0.0287 0.016 Uiso 1 1 calc R . .
C2 C 0.6565(10) -0.4421(11) 0.0422(3) 0.0111(17) Uani 1 1 d . . .
H2A H 0.6362 -0.5611 0.0303 0.013 Uiso 1 1 calc R . .
H2B H 0.6901 -0.3641 0.0182 0.013 Uiso 1 1 calc R . .
C3 C 0.8952(13) -0.2735(10) 0.0785(3) 0.0202(18) Uani 1 1 d . . .
H3A H 0.8053 -0.1891 0.0881 0.030 Uiso 1 1 calc R . .
H3B H 0.9456 -0.2336 0.0514 0.030 Uiso 1 1 calc R . .
H3C H 0.9896 -0.2819 0.0999 0.030 Uiso 1 1 calc R . .
C4 C 0.8048(13) 0.2509(12) 0.2100(3) 0.0169(19) Uani 1 1 d . . .
H4A H 0.8888 0.2208 0.2331 0.020 Uiso 1 1 calc R . .
H4B H 0.6849 0.2604 0.2227 0.020 Uiso 1 1 calc R . .
C5 C 0.6788(12) -0.0479(12) 0.1869(3) 0.0171(19) Uani 1 1 d . . .
H5A H 0.7106 -0.0964 0.2151 0.021 Uiso 1 1 calc R . .
H5B H 0.6981 -0.1425 0.1656 0.021 Uiso 1 1 calc R . .
C6 C 0.9903(11) 0.0290(13) 0.1714(3) 0.0187(18) Uani 1 1 d . . .
H6A H 0.9893 -0.0648 0.1500 0.028 Uiso 1 1 calc R . .
H6B H 1.0324 -0.0185 0.1986 0.028 Uiso 1 1 calc R . .
H6C H 1.0696 0.1237 0.1621 0.028 Uiso 1 1 calc R . .
O11 O 0.8052(9) -0.8495(8) 0.01251(19) 0.0198(14) Uani 1 1 d . . .
H11A H 0.8231 -0.9541 0.0053 0.030 Uiso 1 1 calc R . .
O12 O 1.0617(7) -0.9177(8) 0.06613(18) 0.0156(13) Uani 1 1 d . . .
O13 O 0.7422(8) -0.8342(9) 0.0918(2) 0.0174(14) Uani 1 1 d . . .
O21 O 0.3859(8) -0.4985(8) 0.09958(17) 0.0170(12) Uani 1 1 d . . .
O22 O 0.3159(8) -0.3615(8) 0.02607(17) 0.0127(12) Uani 1 1 d . . .
O23 O 0.4725(9) -0.1776(8) 0.0839(2) 0.0198(15) Uani 1 1 d . . .
O31 O 1.0457(8) 0.4577(9) 0.16418(19) 0.0213(15) Uani 1 1 d . . .
O32 O 0.8802(8) 0.5890(7) 0.22793(17) 0.0139(12) Uani 1 1 d . . .
H32A H 0.7827 0.5890 0.2407 0.021 Uiso 1 1 calc R . .
O33 O 0.7101(8) 0.5209(9) 0.15816(18) 0.0159(13) Uani 1 1 d . . .
O41 O 0.4015(9) 0.1033(8) 0.23003(19) 0.0227(14) Uani 1 1 d . . .
O42 O 0.3441(8) -0.1721(8) 0.1823(2) 0.0187(14) Uani 1 1 d . . .
O43 O 0.4113(8) 0.1379(7) 0.15024(17) 0.0144(12) Uani 1 1 d . . .

loop_
_atom_site_aniso_label
_atom_site_aniso_U_11
_atom_site_aniso_U_22
_atom_site_aniso_U_33
_atom_site_aniso_U_23
_atom_site_aniso_U_13
_atom_site_aniso_U_12
Pb1 0.01354(16) 0.01593(16) 0.01305(14) -0.00029(13) 0.00039(12) -0.00034(14)
Pb2 0.01625(17) 0.01482(16) 0.01380(14) 0.00005(13) -0.00066(13) -0.00058(15)
P1 0.0130(11) 0.0104(9) 0.0124(9) -0.0016(8) 0.0006(9) 0.0017(9)
P2 0.0141(11) 0.0112(10) 0.0111(10) 0.0002(9) 0.0012(7) -0.0005(9)
P3 0.0118(11) 0.0121(10) 0.0105(9) 0.0006(8) -0.0011(8) -0.0007(9)
P4 0.0137(11) 0.0124(10) 0.0143(9) -0.0015(9) 0.0030(8) -0.0015(10)
N1 0.013(3) 0.006(3) 0.013(3) 0.000(3) -0.001(3) -0.003(3)
N2 0.013(4) 0.013(3) 0.013(3) 0.005(3) 0.000(3) -0.002(3)
C1 0.010(4) 0.017(4) 0.014(4) -0.002(3) 0.003(3) 0.001(3)
C2 0.009(4) 0.013(4) 0.012(4) -0.005(3) 0.000(3) 0.000(3)
C3 0.024(5) 0.009(4) 0.028(4) 0.004(4) 0.002(5) -0.011(4)
C4 0.020(5) 0.017(4) 0.014(4) -0.001(4) 0.004(4) 0.006(4)
C5 0.019(5) 0.014(4) 0.019(4) 0.002(3) -0.003(3) -0.003(4)
C6 0.013(4) 0.021(5) 0.022(4) -0.007(4) 0.000(3) 0.006(4)
O11 0.029(4) 0.014(3) 0.017(3) -0.001(3) -0.002(3) 0.001(3)
O12 0.010(3) 0.016(3) 0.021(3) -0.001(2) -0.002(2) -0.002(2)
O13 0.016(3) 0.020(4) 0.016(3) -0.003(3) 0.010(2) -0.001(3)
O21 0.023(3) 0.012(3) 0.015(3) 0.006(2) 0.003(2) -0.007(3)
O22 0.018(3) 0.013(3) 0.007(2) -0.001(2) -0.001(2) 0.003(3)
O23 0.023(4) 0.012(3) 0.025(3) -0.010(3) -0.003(3) 0.004(3)
O31 0.014(3) 0.034(4) 0.016(3) 0.005(3) 0.002(2) -0.005(3)
O32 0.013(3) 0.017(3) 0.011(2) -0.005(2) 0.002(2) -0.003(3)
O33 0.014(3) 0.023(4) 0.011(3) 0.003(3) -0.004(2) 0.004(3)
O41 0.022(3) 0.027(3) 0.020(3) -0.007(3) 0.008(3) -0.012(3)
O42 0.017(3) 0.010(3) 0.029(3) 0.005(3) 0.001(3) -0.003(2)
O43 0.015(3) 0.010(3) 0.018(3) 0.001(2) 0.005(2) 0.004(3)

loop_
_atom_type_symbol
_atom_type_description
_atom_type_scat_dispersion_real
_atom_type_scat_dispersion_imag
_atom_type_scat_source
C C 0.0033 0.0016 'International Tables Vol C Tables 4.2.6.8 and 6.1.1.4'
H H 0.0000 0.0000 'International Tables Vol C Tables 4.2.6.8 and 6.1.1.4'
N N 0.0061 0.0033 'International Tables Vol C Tables 4.2.6.8 and 6.1.1.4'
O O 0.0106 0.0060 'International Tables Vol C Tables 4.2.6.8 and 6.1.1.4'
P P 0.1023 0.0942 'International Tables Vol C Tables 4.2.6.8 and 6.1.1.4'
Pb Pb -3.3944 10.1111 'International Tables Vol C Tables 4.2.6.8 and 6.1.1.4'

loop_
_geom_angle_atom_site_label_1
_geom_angle_atom_site_label_2
_geom_angle_atom_site_label_3
_geom_angle
_geom_angle_site_symmetry_1
_geom_angle_site_symmetry_3
_geom_angle_publ_flag
O21 Pb1 O42 98.5(2) . . ?
O21 Pb1 O31 84.6(2) . 1_445 ?
O42 Pb1 O31 94.5(2) . 1_445 ?
O21 Pb1 O33 77.2(2) . 1_545 ?
O42 Pb1 O33 95.4(2) . 1_545 ?
O31 Pb1 O33 160.29(19) 1_445 1_545 ?
O43 Pb2 O23 86.5(2) . . ?
O43 Pb2 O13 78.0(2) . 1_565 ?
O23 Pb2 O13 84.1(2) . 1_565 ?
O43 Pb2 O12 97.79(19) . 1_465 ?
O23 Pb2 O12 95.9(2) . 1_465 ?
O13 Pb2 O12 175.74(19) 1_565 1_465 ?
O12 P1 O13 116.5(4) . . ?
O12 P1 O11 114.4(3) . . ?
O13 P1 O11 107.5(4) . . ?
O12 P1 C1 105.8(4) . . ?
O13 P1 C1 106.3(4) . . ?
O11 P1 C1 105.5(4) . . ?
O23 P2 O22 113.3(4) . . ?
O23 P2 O21 112.0(4) . . ?
O22 P2 O21 111.8(3) . . ?
O23 P2 C2 109.1(4) . . ?
O22 P2 C2 103.5(3) . . ?
O21 P2 C2 106.5(4) . . ?
O31 P3 O33 113.8(3) . . ?
O31 P3 O32 110.6(4) . . ?
O33 P3 O32 111.1(4) . . ?
O31 P3 C4 111.9(4) . . ?
O33 P3 C4 105.7(4) . . ?
O32 P3 C4 103.1(3) . . ?
O42 P4 O43 115.2(3) . . ?
O42 P4 O41 114.7(3) . . ?
O43 P4 O41 108.6(3) . . ?
O42 P4 C5 104.8(4) . . ?
O43 P4 C5 105.8(4) . . ?
O41 P4 C5 107.0(4) . . ?
C2 N1 C3 111.1(7) . . ?
C2 N1 C1 113.2(6) . . ?
C3 N1 C1 107.7(6) . . ?
C5 N2 C6 109.5(7) . . ?
C5 N2 C4 114.5(7) . . ?
C6 N2 C4 110.0(7) . . ?
N1 C1 P1 115.0(5) . . ?
N1 C2 P2 116.1(5) . . ?
N2 C4 P3 113.2(6) . . ?
N2 C5 P4 116.5(6) . . ?
P1 O12 Pb2 142.2(3) . 1_645 ?
P1 O13 Pb2 125.9(4) . 1_545 ?
P2 O21 Pb1 132.6(3) . . ?
P2 O23 Pb2 144.6(4) . . ?
P3 O31 Pb1 142.9(4) . 1_665 ?
P3 O33 Pb1 129.0(3) . 1_565 ?
P4 O42 Pb1 146.5(4) . . ?
P4 O43 Pb2 136.3(3) . . ?

loop_
_geom_bond_atom_site_label_1
_geom_bond_atom_site_label_2
_geom_bond_distance
_geom_bond_site_symmetry_2
_geom_bond_publ_flag
Pb1 O21 2.288(6) . ?
Pb1 O42 2.371(6) . ?
Pb1 O31 2.491(6) 1_445 ?
Pb1 O33 2.513(6) 1_545 ?
Pb2 O43 2.284(6) . ?
Pb2 O23 2.302(6) . ?
Pb2 O13 2.538(6) 1_565 ?
Pb2 O12 2.588(6) 1_465 ?
P1 O12 1.490(6) . ?
P1 O13 1.525(6) . ?
P1 O11 1.557(6) . ?
P1 C1 1.809(8) . ?
P2 O23 1.500(6) . ?
P2 O22 1.521(6) . ?
P2 O21 1.538(6) . ?
P2 C2 1.822(8) . ?
P3 O31 1.496(6) . ?
P3 O33 1.522(6) . ?
P3 O32 1.554(6) . ?
P3 C4 1.805(9) . ?
P4 O42 1.513(6) . ?
P4 O43 1.516(6) . ?
P4 O41 1.523(6) . ?
P4 C5 1.812(9) . ?
N1 C2 1.472(10) . ?
N1 C3 1.479(10) . ?
N1 C1 1.509(10) . ?
N2 C5 1.477(10) . ?
N2 C6 1.482(10) . ?
N2 C4 1.509(11) . ?
O12 Pb2 2.588(6) 1_645 ?
O13 Pb2 2.538(6) 1_545 ?
O31 Pb1 2.491(6) 1_665 ?
O33 Pb1 2.513(6) 1_565 ?
